data_4515833
loop_
_publ_author_name
'Schmitt, Daniel C.'
'Niljianskul, Nootaree'
'Sach, Neal W.'
'Trujillo, John I.'

_publ_section_title
;
 A Parallel Approach to 7-(Hetero)arylpyrazolo[1,5- a]pyrimidin-5-ones.
;
_journal_issue 5
_journal_name_full 'ACS combinatorial science'
_journal_page_first 256
_journal_page_last 260
_journal_paper_doi 10.1021/acscombsci.8b00032
_journal_volume 20
_journal_year 2018
_chemical_formula_sum 'C12 H8 Br N3 O'
_chemical_formula_weight 290.12
_space_group_crystal_system triclinic
_space_group_IT_number 2
_space_group_name_Hall '-P 1'
_space_group_name_H-M_alt 'P -1'
_atom_sites_solution_hydrogens mixed
_audit_creation_method SHELXL-2014/7
_cell_angle_alpha 63.424(2)
_cell_angle_beta 86.421(2)
_cell_angle_gamma 87.903(2)
_cell_formula_units_Z 2
_cell_length_a 3.9214(3)
_cell_length_b 11.8486(10)
_cell_length_c 13.0394(11)
_cell_measurement_reflns_used 8449
_cell_measurement_temperature 123(2)
_cell_measurement_theta_max 72.17
_cell_measurement_theta_min 3.80
_cell_volume 540.76(8)
_computing_structure_refinement 'SHELXL-2014/7 (Sheldrick, 2014)'
_diffrn_ambient_temperature 123(2)
_diffrn_measured_fraction_theta_full 0.993
_diffrn_measured_fraction_theta_max 0.990
_diffrn_measurement_device_type 'Bruker D8 Venture Diffractometer'
_diffrn_radiation_type CuK\a
_diffrn_radiation_wavelength 1.54178
_diffrn_reflns_av_R_equivalents 0.0283
_diffrn_reflns_av_unetI/netI 0.0230
_diffrn_reflns_Laue_measured_fraction_full 0.993
_diffrn_reflns_Laue_measured_fraction_max 0.990
_diffrn_reflns_limit_h_max 4
_diffrn_reflns_limit_h_min -4
_diffrn_reflns_limit_k_max 14
_diffrn_reflns_limit_k_min -14
_diffrn_reflns_limit_l_max 16
_diffrn_reflns_limit_l_min -16
_diffrn_reflns_number 9237
_diffrn_reflns_point_group_measured_fraction_full 0.993
_diffrn_reflns_point_group_measured_fraction_max 0.990
_diffrn_reflns_theta_full 67.679
_diffrn_reflns_theta_max 72.165
_diffrn_reflns_theta_min 3.795
_diffrn_source 'Microfocus TXS Rotating Anode'
_exptl_absorpt_coefficient_mu 5.070
_exptl_absorpt_correction_type empirical
_exptl_absorpt_process_details SADABS
_exptl_crystal_colour Colorless
_exptl_crystal_density_diffrn 1.782
_exptl_crystal_description PRISM
_exptl_crystal_F_000 288
_exptl_crystal_size_max 0.120
_exptl_crystal_size_mid 0.040
_exptl_crystal_size_min 0.020
_exptl_transmission_factor_max 1.0000
_exptl_transmission_factor_min 0.7505
_refine_diff_density_max 0.407
_refine_diff_density_min -0.342
_refine_diff_density_rms 0.064
_refine_ls_extinction_method none
_refine_ls_goodness_of_fit_ref 1.046
_refine_ls_hydrogen_treatment mixed
_refine_ls_matrix_type full
_refine_ls_number_parameters 157
_refine_ls_number_reflns 2103
_refine_ls_number_restraints 1
_refine_ls_restrained_S_all 1.049
_refine_ls_R_factor_all 0.0207
_refine_ls_R_factor_gt 0.0205
_refine_ls_shift/su_max 0.001
_refine_ls_shift/su_mean 0.000
_refine_ls_structure_factor_coef Fsqd
_refine_ls_weighting_details 'w=1/[\s^2^(Fo^2^)+(0.0236P)^2^+0.4994P] where P=(Fo^2^+2Fc^2^)/3'
_refine_ls_weighting_scheme calc
_refine_ls_wR_factor_gt 0.0526
_refine_ls_wR_factor_ref 0.0527
_reflns_Friedel_coverage 0.000
_reflns_number_gt 2078
_reflns_number_total 2103
_reflns_threshold_expression 'I > 2\s(I)'
_cod_data_source_file co8b00032_si_003.cif
_cod_data_source_block Z917
_cod_depositor_comments
;
The following automatic conversions were performed:

data item '_exptl_absorpt_correction_type' value 'Empirical' was
changed to 'empirical' in accordance with the
/home/data/users/saulius/crontab/automatic-downloads/current/ACS/lib/dictionaries/cif_core.dic
dictionary named 'cif_core.dic' version 2.4.2 last updated on
2011-04-26.

Automatic conversion script
Id: cif_fix_values 6909 2019-04-08 15:41:33Z antanas 
;
_cod_database_code 4515833
_shelx_space_group_comment
;
The symmetry employed for this shelxl refinement is uniquely defined
by the following loop, which should always be used as a source of
symmetry information in preference to the above space-group names.
They are only intended as comments.
;
_shelx_estimated_absorpt_t_min 0.581
_shelx_estimated_absorpt_t_max 0.905

loop_
_space_group_symop_operation_xyz
'x, y, z'
'-x, -y, -z'

loop_
_atom_site_label
_atom_site_type_symbol
_atom_site_fract_x
_atom_site_fract_y
_atom_site_fract_z
_atom_site_U_iso_or_equiv
_atom_site_adp_type
_atom_site_occupancy
_atom_site_site_symmetry_order
_atom_site_calc_flag
_atom_site_refinement_flags_posn
_atom_site_refinement_flags_adp
Br1 Br 1.09642(4) 0.25723(2) 0.79190(2) 0.01811(8) Uani 1 1 d . .
N1 N 0.6437(4) 0.52571(14) 0.61910(12) 0.0153(3) Uani 1 1 d D .
H1X H 0.644(6) 0.4611(18) 0.5978(18) 0.018 Uiso 1 1 d D U
N2 N 0.7419(4) 0.59251(13) 0.76079(12) 0.0137(3) Uani 1 1 d . .
N3 N 0.8938(4) 0.55522(14) 0.86373(12) 0.0160(3) Uani 1 1 d . .
O1 O 0.3529(3) 0.65437(12) 0.46265(10) 0.0213(3) Uani 1 1 d . .
C1 C 0.6999(5) 0.92531(17) 0.67532(15) 0.0196(4) Uani 1 1 d . .
H1 H 0.7814 0.9484 0.5985 0.024 Uiso 1 1 calc R U
C2 C 0.6936(5) 1.01412(17) 0.71815(17) 0.0231(4) Uani 1 1 d . .
H2 H 0.7714 1.0975 0.6709 0.028 Uiso 1 1 calc R U
C3 C 0.5727(5) 0.97988(18) 0.83062(17) 0.0219(4) Uani 1 1 d . .
H3 H 0.5716 1.0397 0.8606 0.026 Uiso 1 1 calc R U
C4 C 0.4537(5) 0.85879(18) 0.89918(16) 0.0199(4) Uani 1 1 d . .
H4 H 0.3661 0.8367 0.9753 0.024 Uiso 1 1 calc R U
C5 C 0.4619(4) 0.76991(17) 0.85721(15) 0.0170(3) Uani 1 1 d . .
H5 H 0.3827 0.6868 0.9047 0.020 Uiso 1 1 calc R U
C6 C 0.5872(4) 0.80285(16) 0.74475(14) 0.0154(3) Uani 1 1 d . .
C7 C 0.5957(4) 0.71022(16) 0.69766(14) 0.0149(3) Uani 1 1 d . .
C8 C 0.4740(5) 0.73201(16) 0.59536(14) 0.0170(3) Uani 1 1 d . .
H8 H 0.3776 0.8126 0.5495 0.020 Uiso 1 1 calc R U
C9 C 0.4844(4) 0.63743(16) 0.55257(14) 0.0164(3) Uani 1 1 d . .
C10 C 0.7755(4) 0.50306(15) 0.72144(14) 0.0135(3) Uani 1 1 d . .
C11 C 0.9528(4) 0.40390(16) 0.80151(14) 0.0152(3) Uani 1 1 d . .
C12 C 1.0181(4) 0.44146(16) 0.88676(14) 0.0157(3) Uani 1 1 d . .
H12 H 1.1382 0.3907 0.9535 0.019 Uiso 1 1 calc R U

loop_
_atom_site_aniso_label
_atom_site_aniso_U_11
_atom_site_aniso_U_22
_atom_site_aniso_U_33
_atom_site_aniso_U_23
_atom_site_aniso_U_13
_atom_site_aniso_U_12
Br1 0.02090(12) 0.01458(11) 0.02215(11) -0.01123(8) -0.00315(7) 0.00444(7)
N1 0.0208(7) 0.0144(7) 0.0133(6) -0.0086(6) -0.0015(5) 0.0004(6)
N2 0.0178(7) 0.0125(7) 0.0120(6) -0.0065(5) -0.0020(5) 0.0007(5)
N3 0.0198(7) 0.0167(7) 0.0130(6) -0.0076(6) -0.0039(5) 0.0012(6)
O1 0.0321(7) 0.0184(6) 0.0163(6) -0.0099(5) -0.0070(5) 0.0041(5)
C1 0.0258(9) 0.0146(8) 0.0175(8) -0.0063(7) -0.0026(7) 0.0013(7)
C2 0.0301(10) 0.0127(8) 0.0263(9) -0.0082(7) -0.0047(8) 0.0009(7)
C3 0.0250(9) 0.0188(9) 0.0291(9) -0.0168(8) -0.0072(7) 0.0057(7)
C4 0.0211(9) 0.0219(9) 0.0203(8) -0.0131(7) -0.0016(7) 0.0042(7)
C5 0.0174(8) 0.0163(8) 0.0187(8) -0.0090(7) -0.0020(6) 0.0020(6)
C6 0.0168(8) 0.0140(8) 0.0174(8) -0.0086(7) -0.0039(6) 0.0028(6)
C7 0.0166(8) 0.0123(8) 0.0158(8) -0.0064(6) 0.0011(6) 0.0000(6)
C8 0.0225(9) 0.0129(8) 0.0155(8) -0.0064(6) -0.0027(6) 0.0029(6)
C9 0.0195(8) 0.0160(8) 0.0141(8) -0.0072(7) -0.0008(6) 0.0001(6)
C10 0.0153(8) 0.0129(8) 0.0135(7) -0.0072(6) 0.0018(6) -0.0014(6)
C11 0.0173(8) 0.0132(8) 0.0163(8) -0.0077(6) -0.0006(6) 0.0008(6)
C12 0.0181(8) 0.0146(8) 0.0146(7) -0.0066(6) -0.0021(6) 0.0006(6)

loop_
_atom_type_symbol
_atom_type_description
_atom_type_scat_dispersion_real
_atom_type_scat_dispersion_imag
_atom_type_scat_source
C C 0.0181 0.0091 'International Tables Vol C Tables 4.2.6.8 and 6.1.1.4'
H H 0.0000 0.0000 'International Tables Vol C Tables 4.2.6.8 and 6.1.1.4'
Br Br -0.6763 1.2805 'International Tables Vol C Tables 4.2.6.8 and 6.1.1.4'
N N 0.0311 0.0180 'International Tables Vol C Tables 4.2.6.8 and 6.1.1.4'
O O 0.0492 0.0322 'International Tables Vol C Tables 4.2.6.8 and 6.1.1.4'

loop_
_geom_angle_atom_site_label_1
_geom_angle_atom_site_label_2
_geom_angle_atom_site_label_3
_geom_angle
C9 N1 C10 121.87(14)
C9 N1 H1X 118.9(14)
C10 N1 H1X 118.9(14)
C10 N2 N3 112.11(13)
C10 N2 C7 122.54(14)
N3 N2 C7 125.15(14)
C12 N3 N2 103.78(13)
C2 C1 C6 120.28(17)
C2 C1 H1 119.9
C6 C1 H1 119.9
C3 C2 C1 119.56(17)
C3 C2 H2 120.2
C1 C2 H2 120.2
C4 C3 C2 120.29(17)
C4 C3 H3 119.9
C2 C3 H3 119.9
C5 C4 C3 120.32(17)
C5 C4 H4 119.8
C3 C4 H4 119.8
C4 C5 C6 119.85(16)
C4 C5 H5 120.1
C6 C5 H5 120.1
C1 C6 C5 119.68(16)
C1 C6 C7 119.42(15)
C5 C6 C7 120.88(15)
C8 C7 N2 116.77(15)
C8 C7 C6 124.69(16)
N2 C7 C6 118.53(14)
C7 C8 C9 122.93(16)
C7 C8 H8 118.5
C9 C8 H8 118.5
O1 C9 N1 121.08(15)
O1 C9 C8 122.93(16)
N1 C9 C8 115.97(15)
N2 C10 N1 119.76(15)
N2 C10 C11 106.37(14)
N1 C10 C11 133.86(16)
C10 C11 C12 105.10(15)
C10 C11 Br1 126.45(13)
C12 C11 Br1 128.33(13)
N3 C12 C11 112.63(15)
N3 C12 H12 123.7
C11 C12 H12 123.7

loop_
_geom_bond_atom_site_label_1
_geom_bond_atom_site_label_2
_geom_bond_distance
Br1 C11 1.8621(17)
N1 C9 1.369(2)
N1 C10 1.370(2)
N1 H1X 0.924(16)
N2 C10 1.368(2)
N2 N3 1.3791(19)
N2 C7 1.387(2)
N3 C12 1.324(2)
O1 C9 1.240(2)
C1 C2 1.394(3)
C1 C6 1.394(2)
C1 H1 0.9500
C2 C3 1.391(3)
C2 H2 0.9500
C3 C4 1.387(3)
C3 H3 0.9500
C4 C5 1.386(3)
C4 H4 0.9500
C5 C6 1.399(2)
C5 H5 0.9500
C6 C7 1.477(2)
C7 C8 1.355(2)
C8 C9 1.457(2)
C8 H8 0.9500
C10 C11 1.374(2)
C11 C12 1.409(2)
C12 H12 0.9500
